data_4114970
loop_
_publ_author_name
'Robert J. Wright'
'Andrew D. Phillips'
'Ned J. Hardman'
'Philip P. Power'

_publ_section_title
;
 The "Diindene" ArInInAr (Ar = C6H3-2,6-Dipp2, Dipp = C6H3-2,6-Pri2).
 Dimeric versus Monomeric In(I) Aryls: para-Substituent Effects in
 Terphenyl Ligands
;
_journal_name_full 'Journal of the American Chemical Society'
_journal_page_first 8538
_journal_page_last 8539
_journal_paper_doi 10.1021/ja026285s
_journal_volume 124
_journal_year 2002
_chemical_formula_sum 'C61 H57 B F15 In'
_chemical_formula_weight 1200.70
_chemical_name_common B*InBArF
_chemical_name_systematic
; 
 ? 
;
_space_group_IT_number 14
_symmetry_cell_setting monoclinic
_symmetry_space_group_name_Hall '-P 2ybc'
_symmetry_space_group_name_H-M 'P 1 21/c 1'
_atom_sites_solution_hydrogens geom
_atom_sites_solution_primary direct
_atom_sites_solution_secondary difmap
_audit_creation_method SHELXL-97
_cell_angle_alpha 90.00
_cell_angle_beta 106.729(3)
_cell_angle_gamma 90.00
_cell_formula_units_Z 4
_cell_length_a 12.7252(11)
_cell_length_b 20.684(2)
_cell_length_c 21.7198(18)
_cell_measurement_reflns_used 6179
_cell_measurement_temperature 90(2)
_cell_measurement_theta_max 31.5
_cell_measurement_theta_min 2.4
_cell_volume 5474.9(8)
_computing_cell_refinement 'Bruker SAINT'
_computing_data_collection 'Bruker SMART'
_computing_data_reduction 'Bruker SAINT'
_computing_molecular_graphics 'SHELXTL 5, XP (Sheldrick, 1994)'
_computing_publication_material 'SHELXL-97 (Sheldrick, 1997)'
_computing_structure_refinement 'SHELXL-97 (Sheldrick, 1997)'
_computing_structure_solution 'SHELXS-97 (Sheldrick, 1990)'
_diffrn_ambient_temperature 90(2)
_diffrn_detector_area_resol_mean 8.3
_diffrn_measured_fraction_theta_full 0.937
_diffrn_measured_fraction_theta_max 0.937
_diffrn_measurement_device_type 'Bruker SMART 1000'
_diffrn_measurement_method \w
_diffrn_radiation_monochromator graphite
_diffrn_radiation_source 'fine-focus sealed tube'
_diffrn_radiation_type MoK\a
_diffrn_radiation_wavelength 0.71073
_diffrn_reflns_av_R_equivalents 0.0375
_diffrn_reflns_av_sigmaI/netI 0.0273
_diffrn_reflns_limit_h_max 17
_diffrn_reflns_limit_h_min -18
_diffrn_reflns_limit_k_max 30
_diffrn_reflns_limit_k_min -30
_diffrn_reflns_limit_l_max 31
_diffrn_reflns_limit_l_min -31
_diffrn_reflns_number 17154
_diffrn_reflns_theta_full 31.56
_diffrn_reflns_theta_max 31.56
_diffrn_reflns_theta_min 1.67
_diffrn_standards_decay_% <0.1
_diffrn_standards_interval_time
;
frames measured at beginning and end of data collection 
;
_diffrn_standards_number '50 frames remeasured'
_exptl_absorpt_coefficient_mu 0.522
_exptl_absorpt_correction_T_max 0.9305
_exptl_absorpt_correction_T_min 0.7803
_exptl_absorpt_correction_type none
_exptl_crystal_colour colorless
_exptl_crystal_density_diffrn 1.457
_exptl_crystal_description parrallelipiped
_exptl_crystal_F_000 2448
_exptl_crystal_size_max 0.50
_exptl_crystal_size_mid 0.32
_exptl_crystal_size_min 0.14
_refine_diff_density_max 1.276
_refine_diff_density_min -0.529
_refine_diff_density_rms 0.081
_refine_ls_extinction_method none
_refine_ls_goodness_of_fit_ref 0.898
_refine_ls_hydrogen_treatment constr
_refine_ls_matrix_type full
_refine_ls_number_parameters 732
_refine_ls_number_reflns 17154
_refine_ls_number_restraints 0
_refine_ls_restrained_S_all 0.898
_refine_ls_R_factor_all 0.0458
_refine_ls_R_factor_gt 0.0338
_refine_ls_shift/su_max 0.007
_refine_ls_shift/su_mean 0.000
_refine_ls_structure_factor_coef Fsqd
_refine_ls_weighting_details 'calc w=1/[\s^2^(Fo^2^)+(0.0667P)^2^+2.9381P] where P=(Fo^2^+2Fc^2^)/3'
_refine_ls_weighting_scheme calc
_refine_ls_wR_factor_gt 0.0894
_refine_ls_wR_factor_ref 0.0984
_reflns_number_gt 13843
_reflns_number_total 17154
_reflns_threshold_expression I>2/s(I)
_cod_data_source_file ja026285s_s4.cif
_cod_data_source_block nh37
_cod_original_cell_volume 5475.0(8)
_cod_database_code 4114970

loop_
_symmetry_equiv_pos_as_xyz
'x, y, z'
'-x, y+1/2, -z+1/2'
'-x, -y, -z'
'x, -y-1/2, z-1/2'

loop_
_atom_site_label
_atom_site_type_symbol
_atom_site_fract_x
_atom_site_fract_y
_atom_site_fract_z
_atom_site_U_iso_or_equiv
_atom_site_adp_type
_atom_site_occupancy
_atom_site_symmetry_multiplicity
_atom_site_calc_flag
_atom_site_refinement_flags
_atom_site_disorder_assembly
_atom_site_disorder_group
In1 In 0.763538(8) 0.235678(5) 0.569381(5) 0.01553(4) Uani 1 1 d . . .
B1 B 0.94562(14) 0.23834(8) 0.56868(8) 0.0151(3) Uani 1 1 d . . .
F1 F 0.85700(9) 0.31334(5) 0.66240(5) 0.0239(2) Uani 1 1 d . . .
F2 F 0.96451(12) 0.40482(6) 0.74185(6) 0.0415(3) Uani 1 1 d . . .
F3 F 1.16746(13) 0.44447(7) 0.73816(7) 0.0510(4) Uani 1 1 d . . .
F4 F 1.25988(10) 0.38996(7) 0.65236(7) 0.0444(3) Uani 1 1 d . . .
F5 F 1.15534(9) 0.29591(6) 0.57372(6) 0.0302(3) Uani 1 1 d . . .
F6 F 0.89960(9) 0.17686(5) 0.67888(5) 0.0244(2) Uani 1 1 d . . .
F7 F 1.00367(10) 0.07607(6) 0.74663(5) 0.0317(2) Uani 1 1 d . . .
F8 F 1.17223(11) 0.01754(6) 0.71371(6) 0.0384(3) Uani 1 1 d . . .
F9 F 1.23350(9) 0.06269(6) 0.61110(6) 0.0321(2) Uani 1 1 d . . .
F10 F 1.12909(8) 0.16138(5) 0.54182(5) 0.02091(19) Uani 1 1 d . . .
F11 F 0.96751(10) 0.35631(5) 0.49004(5) 0.0271(2) Uani 1 1 d . . .
F12 F 0.96010(10) 0.35513(6) 0.36667(6) 0.0325(3) Uani 1 1 d . . .
F13 F 0.91883(11) 0.24339(6) 0.29702(5) 0.0311(2) Uani 1 1 d . . .
F14 F 0.88588(9) 0.13169(5) 0.35544(5) 0.0266(2) Uani 1 1 d . . .
F15 F 0.89883(8) 0.13102(4) 0.48038(5) 0.02040(19) Uani 1 1 d . . .
C1 C 0.59221(12) 0.23688(7) 0.56438(7) 0.0142(3) Uani 1 1 d . . .
C2 C 0.54065(12) 0.17694(7) 0.56343(7) 0.0151(3) Uani 1 1 d . . .
C3 C 0.42806(13) 0.17486(8) 0.55583(8) 0.0198(3) Uani 1 1 d . . .
H3A H 0.3921 0.1345 0.5550 0.024 Uiso 1 1 calc R . .
C4 C 0.36874(14) 0.23210(8) 0.54943(9) 0.0221(3) Uani 1 1 d . . .
H4A H 0.2919 0.2305 0.5436 0.027 Uiso 1 1 calc R . .
C5 C 0.42041(13) 0.29174(8) 0.55147(8) 0.0204(3) Uani 1 1 d . . .
H5A H 0.3789 0.3304 0.5478 0.024 Uiso 1 1 calc R . .
C6 C 0.53293(12) 0.29495(7) 0.55882(7) 0.0156(3) Uani 1 1 d . . .
C7 C 0.61291(12) 0.11860(7) 0.57204(7) 0.0146(3) Uani 1 1 d . . .
C8 C 0.63942(13) 0.09167(7) 0.51866(7) 0.0163(3) Uani 1 1 d . . .
C9 C 0.72057(14) 0.04414(7) 0.52937(8) 0.0180(3) Uani 1 1 d . . .
H9A H 0.7390 0.0260 0.4936 0.022 Uiso 1 1 calc R . .
C10 C 0.77530(13) 0.02261(7) 0.59107(8) 0.0167(3) Uani 1 1 d . . .
C11 C 0.74405(13) 0.04773(8) 0.64268(8) 0.0179(3) Uani 1 1 d . . .
H11A H 0.7789 0.0320 0.6847 0.021 Uiso 1 1 calc R . .
C12 C 0.66340(13) 0.09509(8) 0.63463(7) 0.0169(3) Uani 1 1 d . . .
C13 C 0.57490(13) 0.11001(8) 0.45035(7) 0.0181(3) Uani 1 1 d . . .
H13A H 0.5392 0.1528 0.4522 0.022 Uiso 1 1 calc R . .
C14 C 0.64435(19) 0.11654(17) 0.40434(11) 0.0564(8) Uani 1 1 d . . .
H14A H 0.5969 0.1263 0.3611 0.085 Uiso 1 1 calc R . .
H14B H 0.6835 0.0759 0.4034 0.085 Uiso 1 1 calc R . .
H14C H 0.6975 0.1516 0.4188 0.085 Uiso 1 1 calc R . .
C15 C 0.4854(2) 0.06109(13) 0.42456(12) 0.0525(7) Uani 1 1 d . . .
H15A H 0.4404 0.0571 0.4542 0.079 Uiso 1 1 calc R . .
H15B H 0.5182 0.0191 0.4203 0.079 Uiso 1 1 calc R . .
H15C H 0.4392 0.0752 0.3824 0.079 Uiso 1 1 calc R . .
C16 C 0.86585(14) -0.02773(8) 0.60286(8) 0.0193(3) Uani 1 1 d . . .
H16A H 0.9154 -0.0207 0.6473 0.023 Uiso 1 1 calc R . .
C17 C 0.93516(15) -0.02079(8) 0.55635(9) 0.0236(3) Uani 1 1 d . . .
H17A H 0.9574 0.0244 0.5552 0.035 Uiso 1 1 calc R . .
H17B H 0.8920 -0.0343 0.5132 0.035 Uiso 1 1 calc R . .
H17C H 1.0006 -0.0481 0.5708 0.035 Uiso 1 1 calc R . .
C18 C 0.81922(16) -0.09633(8) 0.60021(10) 0.0295(4) Uani 1 1 d . . .
H18A H 0.7778 -0.1004 0.6317 0.044 Uiso 1 1 calc R . .
H18B H 0.8796 -0.1276 0.6102 0.044 Uiso 1 1 calc R . .
H18C H 0.7705 -0.1048 0.5570 0.044 Uiso 1 1 calc R . .
C19 C 0.62807(14) 0.11923(9) 0.69198(8) 0.0216(3) Uani 1 1 d . . .
H19A H 0.5924 0.1623 0.6803 0.026 Uiso 1 1 calc R . .
C20 C 0.7224(2) 0.12783(15) 0.75285(11) 0.0481(6) Uani 1 1 d . . .
H20C H 0.7577 0.0860 0.7662 0.072 Uiso 1 1 calc R . .
H20A H 0.6943 0.1450 0.7871 0.072 Uiso 1 1 calc R . .
H20B H 0.7761 0.1580 0.7446 0.072 Uiso 1 1 calc R . .
C21 C 0.5434(3) 0.07387(16) 0.70460(14) 0.0606(8) Uani 1 1 d . . .
H21B H 0.5774 0.0318 0.7186 0.091 Uiso 1 1 calc R . .
H21C H 0.4830 0.0684 0.6651 0.091 Uiso 1 1 calc R . .
H21A H 0.5150 0.0920 0.7383 0.091 Uiso 1 1 calc R . .
C22 C 0.59545(13) 0.35684(7) 0.56146(8) 0.0177(3) Uani 1 1 d . . .
C23 C 0.62960(14) 0.37516(8) 0.50750(8) 0.0226(3) Uani 1 1 d . . .
C24 C 0.70290(16) 0.42691(9) 0.51403(10) 0.0291(4) Uani 1 1 d . . .
H24A H 0.7275 0.4389 0.4783 0.035 Uiso 1 1 calc R . .
C25 C 0.74067(17) 0.46115(9) 0.57094(10) 0.0301(4) Uani 1 1 d . . .
C26 C 0.70033(16) 0.44479(8) 0.62205(10) 0.0265(4) Uani 1 1 d . . .
H26A H 0.7228 0.4694 0.6605 0.032 Uiso 1 1 calc R . .
C27 C 0.62791(14) 0.39329(8) 0.61852(8) 0.0206(3) Uani 1 1 d . . .
C28 C 0.57966(15) 0.34459(10) 0.44178(8) 0.0270(4) Uani 1 1 d . . .
H28A H 0.5293 0.3092 0.4470 0.032 Uiso 1 1 calc R . .
C29 C 0.5112(2) 0.39407(13) 0.39474(12) 0.0463(6) Uani 1 1 d . . .
H29A H 0.4574 0.4138 0.4135 0.069 Uiso 1 1 calc R . .
H29B H 0.4728 0.3724 0.3544 0.069 Uiso 1 1 calc R . .
H29C H 0.5595 0.4277 0.3862 0.069 Uiso 1 1 calc R . .
C30 C 0.66498(19) 0.31475(13) 0.41303(10) 0.0402(5) Uani 1 1 d . . .
H30A H 0.6280 0.2965 0.3707 0.060 Uiso 1 1 calc R . .
H30B H 0.7047 0.2804 0.4414 0.060 Uiso 1 1 calc R . .
H30C H 0.7169 0.3482 0.4086 0.060 Uiso 1 1 calc R . .
C31 C 0.8209(2) 0.51682(10) 0.57689(12) 0.0391(5) Uani 1 1 d . . .
H31A H 0.8424 0.5315 0.6227 0.047 Uiso 1 1 calc R . .
C32 C 0.9250(2) 0.49654(11) 0.56117(16) 0.0505(7) Uani 1 1 d . . .
H32A H 0.9784 0.5319 0.5716 0.076 Uiso 1 1 calc R . .
H32B H 0.9077 0.4863 0.5153 0.076 Uiso 1 1 calc R . .
H32C H 0.9560 0.4583 0.5865 0.076 Uiso 1 1 calc R . .
C33 C 0.7689(3) 0.57375(13) 0.5358(2) 0.0712(10) Uani 1 1 d . . .
H33A H 0.7018 0.5864 0.5463 0.107 Uiso 1 1 calc R . .
H33B H 0.7507 0.5617 0.4903 0.107 Uiso 1 1 calc R . .
H33C H 0.8204 0.6101 0.5441 0.107 Uiso 1 1 calc R . .
C34 C 0.58634(15) 0.37666(8) 0.67584(8) 0.0225(3) Uani 1 1 d . . .
H34A H 0.5216 0.3475 0.6597 0.027 Uiso 1 1 calc R . .
C35 C 0.6720(2) 0.33923(15) 0.72716(11) 0.0497(7) Uani 1 1 d . . .
H35A H 0.6895 0.2988 0.7088 0.075 Uiso 1 1 calc R . .
H35B H 0.6428 0.3295 0.7633 0.075 Uiso 1 1 calc R . .
H35C H 0.7387 0.3654 0.7424 0.075 Uiso 1 1 calc R . .
C36 C 0.5469(2) 0.43577(12) 0.70471(15) 0.0522(7) Uani 1 1 d . . .
H36A H 0.5112 0.4219 0.7369 0.078 Uiso 1 1 calc R . .
H36B H 0.4944 0.4600 0.6706 0.078 Uiso 1 1 calc R . .
H36C H 0.6097 0.4635 0.7252 0.078 Uiso 1 1 calc R . .
C37 C 1.00080(13) 0.29967(8) 0.61354(8) 0.0175(3) Uani 1 1 d . . .
C38 C 0.95857(14) 0.32988(8) 0.65840(8) 0.0203(3) Uani 1 1 d . . .
C39 C 1.01207(17) 0.37760(9) 0.70072(9) 0.0285(4) Uani 1 1 d . . .
C40 C 1.11396(18) 0.39762(10) 0.69862(10) 0.0340(4) Uani 1 1 d . . .
C41 C 1.16074(16) 0.37000(10) 0.65492(10) 0.0305(4) Uani 1 1 d . . .
C42 C 1.10493(14) 0.32206(8) 0.61459(9) 0.0232(3) Uani 1 1 d . . .
C43 C 1.00646(12) 0.17384(7) 0.60592(7) 0.0159(3) Uani 1 1 d . . .
C44 C 0.98120(13) 0.14879(8) 0.65942(8) 0.0191(3) Uani 1 1 d . . .
C45 C 1.03361(15) 0.09704(9) 0.69571(8) 0.0232(3) Uani 1 1 d . . .
C46 C 1.11944(15) 0.06757(9) 0.67932(9) 0.0264(4) Uani 1 1 d . . .
C47 C 1.14991(14) 0.09078(9) 0.62749(9) 0.0237(3) Uani 1 1 d . . .
C48 C 1.09406(13) 0.14241(8) 0.59210(8) 0.0184(3) Uani 1 1 d . . .
C49 C 0.93960(13) 0.24246(7) 0.49299(8) 0.0158(3) Uani 1 1 d . . .
C50 C 0.95164(14) 0.29845(8) 0.45986(8) 0.0194(3) Uani 1 1 d . . .
C51 C 0.94632(14) 0.29956(8) 0.39526(8) 0.0221(3) Uani 1 1 d . . .
C52 C 0.92468(15) 0.24316(9) 0.35952(8) 0.0218(3) Uani 1 1 d . . .
C53 C 0.90882(14) 0.18666(8) 0.38946(8) 0.0192(3) Uani 1 1 d . . .
C54 C 0.91686(13) 0.18776(8) 0.45439(7) 0.0170(3) Uani 1 1 d . . .
C55 C 0.6640(2) 0.74494(12) 0.72870(11) 0.0283(5) Uani 0.826(3) 1 d P A 1
C56 C 0.7652(2) 0.71610(16) 0.73918(13) 0.0411(7) Uani 0.826(3) 1 d P A 1
H56A H 0.8011 0.6985 0.7803 0.049 Uiso 0.826(3) 1 calc PR A 1
C57 C 0.8158(2) 0.71244(17) 0.68999(15) 0.0471(8) Uani 0.826(3) 1 d P A 1
H57A H 0.8855 0.6923 0.6978 0.057 Uiso 0.826(3) 1 calc PR A 1
C58 C 0.7650(3) 0.73781(18) 0.63037(16) 0.0347(6) Uani 0.826(3) 1 d P A 1
H58A H 0.7987 0.7347 0.5967 0.042 Uiso 0.826(3) 1 calc PR A 1
C59 C 0.6644(2) 0.76791(12) 0.61992(12) 0.0321(5) Uani 0.826(3) 1 d P A 1
H59A H 0.6291 0.7860 0.5790 0.038 Uiso 0.826(3) 1 calc PR A 1
C60 C 0.6150(2) 0.77176(12) 0.66849(12) 0.0313(5) Uani 0.826(3) 1 d P A 1
H60A H 0.5463 0.7931 0.6608 0.038 Uiso 0.826(3) 1 calc PR A 1
C61 C 0.6081(5) 0.7474(2) 0.7810(3) 0.0478(16) Uani 0.826(3) 1 d P A 1
H61A H 0.5284 0.7462 0.7617 0.072 Uiso 0.826(3) 1 calc PR A 1
H61C H 0.6285 0.7874 0.8057 0.072 Uiso 0.826(3) 1 calc PR A 1
H61B H 0.6310 0.7102 0.8096 0.072 Uiso 0.826(3) 1 calc PR A 1
C55B C 0.6599(9) 0.7865(4) 0.6883(5) 0.044(3) Uiso 0.174(3) 1 d PG A 2
H55A H 0.6647 0.8207 0.6601 0.053 Uiso 0.174(3) 1 calc PR A 2
C56B C 0.7124(8) 0.7281(4) 0.6857(4) 0.036(3) Uiso 0.174(3) 1 d PG A 2
C57B C 0.7053(8) 0.6780(3) 0.7270(5) 0.039(3) Uiso 0.174(3) 1 d PG A 2
H57B H 0.7412 0.6381 0.7252 0.047 Uiso 0.174(3) 1 calc PR A 2
C58B C 0.6457(10) 0.6863(5) 0.7709(5) 0.053(4) Uiso 0.174(3) 1 d PG A 2
H58B H 0.6408 0.6521 0.7991 0.063 Uiso 0.174(3) 1 calc PR A 2
C59B C 0.5932(11) 0.7447(5) 0.7735(5) 0.053(11) Uiso 0.174(3) 1 d PG A 2
H59B H 0.5524 0.7504 0.8035 0.064 Uiso 0.174(3) 1 calc PR A 2
C60B C 0.6003(10) 0.7948(4) 0.7323(6) 0.047(3) Uiso 0.174(3) 1 d PG A 2
H60B H 0.5644 0.8347 0.7341 0.057 Uiso 0.174(3) 1 calc PR A 2
C61B C 0.775(2) 0.7176(11) 0.6376(13) 0.055(7) Uiso 0.174(3) 1 d P A 2
H61D H 0.7725 0.7571 0.6124 0.083 Uiso 0.174(3) 1 calc PR A 2
H61E H 0.7414 0.6820 0.6089 0.083 Uiso 0.174(3) 1 calc PR A 2
H61F H 0.8512 0.7069 0.6602 0.083 Uiso 0.174(3) 1 calc PR A 2

loop_
_atom_site_aniso_label
_atom_site_aniso_U_11
_atom_site_aniso_U_22
_atom_site_aniso_U_33
_atom_site_aniso_U_23
_atom_site_aniso_U_13
_atom_site_aniso_U_12
In1 0.01192(6) 0.01971(6) 0.01610(6) -0.00034(4) 0.00587(4) -0.00044(4)
B1 0.0132(7) 0.0155(7) 0.0177(7) -0.0032(6) 0.0062(6) -0.0020(6)
F1 0.0244(5) 0.0270(5) 0.0253(5) -0.0056(4) 0.0150(4) -0.0013(4)
F2 0.0571(8) 0.0395(7) 0.0371(7) -0.0233(6) 0.0282(6) -0.0116(6)
F3 0.0580(9) 0.0493(8) 0.0491(8) -0.0350(7) 0.0207(7) -0.0295(7)
F4 0.0275(6) 0.0479(8) 0.0600(9) -0.0249(7) 0.0160(6) -0.0210(6)
F5 0.0197(5) 0.0327(6) 0.0439(7) -0.0186(5) 0.0180(5) -0.0079(4)
F6 0.0279(5) 0.0278(5) 0.0226(5) 0.0003(4) 0.0151(4) 0.0008(4)
F7 0.0416(7) 0.0339(6) 0.0202(5) 0.0075(4) 0.0098(5) -0.0023(5)
F8 0.0407(7) 0.0352(6) 0.0344(6) 0.0132(5) 0.0032(5) 0.0117(5)
F9 0.0246(5) 0.0341(6) 0.0371(6) 0.0021(5) 0.0081(5) 0.0131(5)
F10 0.0172(5) 0.0259(5) 0.0219(5) -0.0004(4) 0.0093(4) 0.0012(4)
F11 0.0392(6) 0.0159(4) 0.0288(5) -0.0025(4) 0.0141(5) -0.0047(4)
F12 0.0443(7) 0.0276(6) 0.0288(6) 0.0095(4) 0.0156(5) -0.0045(5)
F13 0.0393(7) 0.0396(6) 0.0161(5) 0.0032(4) 0.0108(5) 0.0017(5)
F14 0.0342(6) 0.0255(5) 0.0174(5) -0.0072(4) 0.0034(4) 0.0010(4)
F15 0.0257(5) 0.0157(4) 0.0187(4) -0.0006(3) 0.0047(4) -0.0028(4)
C1 0.0130(6) 0.0158(6) 0.0143(6) 0.0010(5) 0.0047(5) 0.0009(5)
C2 0.0139(6) 0.0171(7) 0.0151(6) 0.0000(5) 0.0055(5) -0.0002(5)
C3 0.0150(7) 0.0238(8) 0.0224(8) -0.0016(6) 0.0084(6) -0.0037(6)
C4 0.0137(7) 0.0281(8) 0.0257(8) -0.0014(6) 0.0076(6) 0.0004(6)
C5 0.0169(7) 0.0241(8) 0.0212(7) 0.0013(6) 0.0072(6) 0.0045(6)
C6 0.0153(7) 0.0171(7) 0.0152(6) 0.0012(5) 0.0055(5) 0.0020(5)
C7 0.0148(6) 0.0142(6) 0.0161(7) -0.0005(5) 0.0065(5) -0.0022(5)
C8 0.0191(7) 0.0160(6) 0.0149(6) 0.0007(5) 0.0063(5) -0.0016(5)
C9 0.0226(8) 0.0167(7) 0.0160(7) -0.0015(5) 0.0076(6) -0.0003(6)
C10 0.0187(7) 0.0142(6) 0.0180(7) 0.0007(5) 0.0067(5) -0.0008(5)
C11 0.0205(7) 0.0178(7) 0.0153(7) 0.0011(5) 0.0052(6) -0.0003(6)
C12 0.0189(7) 0.0183(7) 0.0148(7) -0.0005(5) 0.0066(5) -0.0015(6)
C13 0.0191(7) 0.0212(7) 0.0139(6) 0.0005(5) 0.0045(5) 0.0005(6)
C14 0.0270(11) 0.118(3) 0.0257(10) 0.0304(13) 0.0092(9) 0.0081(13)
C15 0.0480(14) 0.0478(14) 0.0408(13) 0.0163(11) -0.0203(11) -0.0226(11)
C16 0.0210(7) 0.0156(7) 0.0217(7) 0.0007(6) 0.0069(6) 0.0023(6)
C17 0.0249(8) 0.0217(8) 0.0269(8) 0.0006(6) 0.0115(7) 0.0042(6)
C18 0.0298(9) 0.0168(8) 0.0435(11) 0.0027(7) 0.0132(8) 0.0005(7)
C19 0.0251(8) 0.0269(8) 0.0154(7) 0.0004(6) 0.0098(6) 0.0033(6)
C20 0.0364(12) 0.0830(19) 0.0268(10) -0.0223(11) 0.0120(9) -0.0040(12)
C21 0.0677(18) 0.081(2) 0.0523(15) -0.0227(14) 0.0473(15) -0.0325(16)
C22 0.0167(7) 0.0162(7) 0.0214(7) 0.0041(6) 0.0074(6) 0.0033(5)
C23 0.0221(8) 0.0237(8) 0.0236(8) 0.0066(6) 0.0093(6) 0.0038(6)
C24 0.0318(10) 0.0265(9) 0.0335(10) 0.0088(7) 0.0167(8) -0.0010(7)
C25 0.0326(10) 0.0191(8) 0.0421(11) 0.0037(7) 0.0165(9) -0.0024(7)
C26 0.0299(9) 0.0180(7) 0.0334(9) -0.0024(7) 0.0119(7) -0.0009(7)
C27 0.0221(8) 0.0161(7) 0.0254(8) 0.0020(6) 0.0098(6) 0.0030(6)
C28 0.0256(9) 0.0372(10) 0.0199(8) 0.0076(7) 0.0093(7) 0.0026(7)
C29 0.0379(12) 0.0566(15) 0.0376(12) 0.0151(11) 0.0000(10) 0.0130(11)
C30 0.0338(11) 0.0656(15) 0.0223(9) 0.0004(9) 0.0098(8) 0.0093(10)
C31 0.0455(13) 0.0242(9) 0.0538(14) -0.0013(9) 0.0243(11) -0.0103(9)
C32 0.0343(12) 0.0280(10) 0.090(2) 0.0070(12) 0.0192(13) -0.0054(9)
C33 0.0511(16) 0.0287(12) 0.135(3) 0.0265(16) 0.0285(19) -0.0015(11)
C34 0.0247(8) 0.0239(8) 0.0215(8) -0.0030(6) 0.0107(6) 0.0010(6)
C35 0.0415(13) 0.0841(19) 0.0297(11) 0.0192(12) 0.0202(10) 0.0222(13)
C36 0.0715(18) 0.0332(11) 0.0732(18) -0.0079(11) 0.0550(16) 0.0036(11)
C37 0.0158(7) 0.0179(7) 0.0194(7) -0.0040(5) 0.0062(6) -0.0009(5)
C38 0.0218(8) 0.0205(7) 0.0204(7) -0.0044(6) 0.0089(6) -0.0016(6)
C39 0.0365(10) 0.0276(9) 0.0251(8) -0.0113(7) 0.0147(8) -0.0047(8)
C40 0.0392(11) 0.0294(9) 0.0328(10) -0.0171(8) 0.0093(8) -0.0128(8)
C41 0.0237(9) 0.0317(9) 0.0367(10) -0.0132(8) 0.0095(8) -0.0103(7)
C42 0.0181(7) 0.0234(8) 0.0302(9) -0.0101(7) 0.0102(7) -0.0042(6)
C43 0.0145(7) 0.0167(7) 0.0163(7) -0.0027(5) 0.0041(5) -0.0033(5)
C44 0.0183(7) 0.0221(7) 0.0173(7) -0.0030(6) 0.0058(6) -0.0022(6)
C45 0.0262(8) 0.0255(8) 0.0166(7) 0.0018(6) 0.0038(6) -0.0034(7)
C46 0.0262(9) 0.0246(8) 0.0239(8) 0.0036(7) 0.0002(7) 0.0023(7)
C47 0.0181(8) 0.0257(8) 0.0255(8) -0.0019(7) 0.0035(6) 0.0024(6)
C48 0.0168(7) 0.0211(7) 0.0170(7) -0.0016(6) 0.0046(6) -0.0011(6)
C49 0.0128(6) 0.0180(7) 0.0181(7) -0.0009(5) 0.0070(5) -0.0003(5)
C50 0.0203(7) 0.0174(7) 0.0226(7) -0.0006(6) 0.0093(6) -0.0004(6)
C51 0.0224(8) 0.0221(8) 0.0240(8) 0.0051(6) 0.0100(6) -0.0008(6)
C52 0.0214(8) 0.0296(8) 0.0158(7) 0.0019(6) 0.0073(6) 0.0020(6)
C53 0.0194(7) 0.0215(7) 0.0160(7) -0.0032(6) 0.0040(6) 0.0009(6)
C54 0.0162(7) 0.0180(7) 0.0172(7) 0.0005(5) 0.0054(5) -0.0009(5)
C55 0.0268(11) 0.0338(12) 0.0243(11) 0.0002(9) 0.0073(9) 0.0022(9)
C56 0.0359(14) 0.0570(17) 0.0303(13) 0.0175(12) 0.0092(11) 0.0198(13)
C57 0.0379(15) 0.0628(19) 0.0465(17) 0.0224(15) 0.0216(13) 0.0259(14)
C58 0.0427(17) 0.0338(16) 0.0347(15) 0.0071(13) 0.0223(12) 0.0033(13)
C59 0.0316(12) 0.0394(13) 0.0225(11) 0.0054(9) 0.0033(9) 0.0014(10)
C60 0.0242(11) 0.0371(13) 0.0290(12) 0.0049(10) 0.0018(9) 0.0086(10)
C61 0.048(2) 0.072(4) 0.0288(14) 0.0025(14) 0.0196(14) 0.0185(16)

loop_
_atom_type_symbol
_atom_type_description
_atom_type_scat_dispersion_real
_atom_type_scat_dispersion_imag
_atom_type_scat_source
C C 0.0033 0.0016 'International Tables Vol C Tables 4.2.6.8 and 6.1.1.4'
H H 0.0000 0.0000 'International Tables Vol C Tables 4.2.6.8 and 6.1.1.4'
B B 0.0013 0.0007 'International Tables Vol C Tables 4.2.6.8 and 6.1.1.4'
F F 0.0171 0.0103 'International Tables Vol C Tables 4.2.6.8 and 6.1.1.4'
In In -0.7276 1.3100 'International Tables Vol C Tables 4.2.6.8 and 6.1.1.4'

loop_
_geom_angle_atom_site_label_1
_geom_angle_atom_site_label_2
_geom_angle_atom_site_label_3
_geom_angle
C1 In1 B1 176.27(6)
C49 B1 C37 116.76(13)
C49 B1 C43 114.88(12)
C37 B1 C43 106.15(13)
C49 B1 In1 104.55(10)
C37 B1 In1 105.87(10)
C43 B1 In1 107.98(10)
C2 C1 C6 121.20(14)
C2 C1 In1 117.02(10)
C6 C1 In1 121.69(11)
C3 C2 C1 119.35(14)
C3 C2 C7 124.29(14)
C1 C2 C7 116.35(13)
C4 C3 C2 119.71(15)
C3 C4 C5 120.91(15)
C4 C5 C6 120.35(15)
C5 C6 C1 118.47(15)
C5 C6 C22 124.10(14)
C1 C6 C22 117.43(13)
C8 C7 C12 120.29(14)
C8 C7 C2 119.94(13)
C12 C7 C2 119.42(13)
C9 C8 C7 118.76(14)
C9 C8 C13 120.22(13)
C7 C8 C13 120.84(14)
C10 C9 C8 121.75(14)
C11 C10 C9 118.37(14)
C11 C10 C16 119.88(14)
C9 C10 C16 121.74(14)
C12 C11 C10 122.12(15)
C11 C12 C7 118.55(14)
C11 C12 C19 120.49(14)
C7 C12 C19 120.93(14)
C15 C13 C14 109.6(2)
C15 C13 C8 109.46(14)
C14 C13 C8 114.25(15)
C10 C16 C17 112.25(13)
C10 C16 C18 111.19(14)
C17 C16 C18 110.69(14)
C21 C19 C20 109.93(19)
C21 C19 C12 109.75(16)
C20 C19 C12 113.84(15)
C27 C22 C23 120.27(15)
C27 C22 C6 120.60(14)
C23 C22 C6 118.91(15)
C24 C23 C22 118.41(17)
C24 C23 C28 119.90(15)
C22 C23 C28 121.39(16)
C25 C24 C23 122.09(17)
C24 C25 C26 118.32(17)
C24 C25 C31 121.02(18)
C26 C25 C31 120.62(19)
C25 C26 C27 122.05(18)
C26 C27 C22 118.62(15)
C26 C27 C34 120.37(16)
C22 C27 C34 121.01(15)
C23 C28 C29 110.63(18)
C23 C28 C30 113.36(16)
C29 C28 C30 109.40(17)
C33 C31 C32 110.2(2)
C33 C31 C25 111.8(2)
C32 C31 C25 112.30(18)
C36 C34 C27 112.81(16)
C36 C34 C35 110.9(2)
C27 C34 C35 111.59(15)
C38 C37 C42 113.32(14)
C38 C37 B1 125.60(14)
C42 C37 B1 120.72(13)
F1 C38 C39 115.45(14)
F1 C38 C37 119.80(14)
C39 C38 C37 124.75(16)
F2 C39 C40 120.49(17)
F2 C39 C38 120.78(17)
C40 C39 C38 118.71(16)
F3 C40 C39 120.38(18)
F3 C40 C41 119.91(18)
C39 C40 C41 119.70(17)
F4 C41 C42 120.89(17)
F4 C41 C40 119.79(17)
C42 C41 C40 119.32(17)
F5 C42 C41 116.83(15)
F5 C42 C37 118.99(14)
C41 C42 C37 124.18(16)
C44 C43 C48 113.38(14)
C44 C43 B1 121.77(13)
C48 C43 B1 124.58(13)
F6 C44 C45 116.12(14)
F6 C44 C43 118.77(14)
C45 C44 C43 125.10(15)
F7 C45 C44 121.05(16)
F7 C45 C46 120.15(16)
C44 C45 C46 118.79(16)
F8 C46 C47 120.74(17)
F8 C46 C45 120.24(17)
C47 C46 C45 119.02(16)
F9 C47 C46 119.67(16)
F9 C47 C48 120.24(16)
C46 C47 C48 120.09(16)
F10 C48 C47 115.85(14)
F10 C48 C43 120.55(14)
C47 C48 C43 123.60(15)
C54 C49 C50 113.57(14)
C54 C49 B1 120.59(13)
C50 C49 B1 125.79(14)
F11 C50 C51 115.68(14)
F11 C50 C49 120.55(14)
C51 C50 C49 123.76(15)
F12 C51 C52 119.58(15)
F12 C51 C50 120.55(16)
C52 C51 C50 119.85(15)
F13 C52 C53 120.53(16)
F13 C52 C51 120.67(16)
C53 C52 C51 118.80(15)
F14 C53 C52 119.75(14)
F14 C53 C54 121.04(15)
C52 C53 C54 119.21(15)
F15 C54 C53 116.09(14)
F15 C54 C49 119.15(13)
C53 C54 C49 124.75(15)
C56 C55 C60 118.2(2)
C56 C55 C61 120.8(3)
C60 C55 C61 121.0(3)
C55 C56 C57 120.7(2)
C58 C57 C56 120.3(3)
C57 C58 C59 119.2(3)
C60 C59 C58 120.4(2)
C59 C60 C55 121.1(2)
C56B C55B C60B 120.0
C55B C56B C57B 120.0
C55B C56B C61B 120.8(10)
C57B C56B C61B 119.2(10)
C58B C57B C56B 120.0
C57B C58B C59B 120.0
C58B C59B C60B 120.0
C59B C60B C55B 120.0

loop_
_geom_bond_atom_site_label_1
_geom_bond_atom_site_label_2
_geom_bond_distance
In1 C1 2.1515(15)
In1 B1 2.3221(17)
B1 C49 1.626(2)
B1 C37 1.630(2)
B1 C43 1.635(2)
F1 C38 1.3638(19)
F2 C39 1.339(2)
F3 C40 1.343(2)
F4 C41 1.344(2)
F5 C42 1.3490(19)
F6 C44 1.3590(18)
F7 C45 1.3413(19)
F8 C46 1.338(2)
F9 C47 1.347(2)
F10 C48 1.3513(18)
F11 C50 1.3516(19)
F12 C51 1.3417(19)
F13 C52 1.3378(19)
F14 C53 1.3416(19)
F15 C54 1.3504(18)
C1 C2 1.400(2)
C1 C6 1.405(2)
C2 C3 1.395(2)
C2 C7 1.496(2)
C3 C4 1.389(2)
C4 C5 1.393(2)
C5 C6 1.396(2)
C6 C22 1.499(2)
C7 C8 1.412(2)
C7 C12 1.412(2)
C8 C9 1.396(2)
C8 C13 1.522(2)
C9 C10 1.394(2)
C10 C11 1.393(2)
C10 C16 1.519(2)
C11 C12 1.393(2)
C12 C19 1.525(2)
C13 C15 1.506(3)
C13 C14 1.519(3)
C16 C17 1.527(2)
C16 C18 1.533(2)
C19 C21 1.512(3)
C19 C20 1.519(3)
C22 C27 1.407(2)
C22 C23 1.414(2)
C23 C24 1.400(3)
C23 C28 1.523(3)
C24 C25 1.385(3)
C25 C26 1.392(3)
C25 C31 1.519(3)
C26 C27 1.396(2)
C27 C34 1.526(2)
C28 C29 1.529(3)
C28 C30 1.530(3)
C31 C33 1.510(4)
C31 C32 1.519(3)
C34 C36 1.524(3)
C34 C35 1.527(3)
C37 C38 1.389(2)
C37 C42 1.398(2)
C38 C39 1.387(2)
C39 C40 1.374(3)
C40 C41 1.381(3)
C41 C42 1.377(2)
C43 C44 1.392(2)
C43 C48 1.396(2)
C44 C45 1.382(2)
C45 C46 1.384(3)
C46 C47 1.378(3)
C47 C48 1.386(2)
C49 C54 1.388(2)
C49 C50 1.395(2)
C50 C51 1.385(2)
C51 C52 1.384(3)
C52 C53 1.380(2)
C53 C54 1.385(2)
C55 C56 1.378(3)
C55 C60 1.392(3)
C55 C61 1.505(4)
C56 C57 1.399(4)
C57 C58 1.374(5)
C58 C59 1.383(4)
C59 C60 1.377(4)
C55B C56B 1.3900
C55B C60B 1.3900
C56B C57B 1.3900
C56B C61B 1.50(3)
C57B C58B 1.3900
C58B C59B 1.3900
C59B C60B 1.3900
